data_1001515
loop_
_publ_author_name
'Martin, C'
'Huve, M'
'Hervieu, M'
'Maignan, A'
'Michel, C'
'Raveau, B'

_publ_section_title
;
A 116K superconductor with "1223" structure: TlBaSrCa~2~Cu~3~O~9-d~
;
_journal_coden_ASTM PHYCE6
_journal_name_full 'Physica C (Amsterdam) (152,1988-)'
_journal_page_first 362
_journal_page_last 368
_journal_paper_doi 10.1016/0921-4534(92)90484-T
_journal_volume 201
_journal_year 1992
_chemical_formula_structural 'Tl Ba Sr Ca2 Cu3 O9'
_chemical_formula_sum 'Ba Ca2 Cu3 O9 Sr Tl'
_chemical_name_systematic
;
Thallium barium strontium calcium copper oxide (1/1/1/2/3/9)
;
_space_group_IT_number 123
_symmetry_cell_setting tetragonal
_symmetry_Int_Tables_number 123
_symmetry_space_group_name_Hall '-P 4 2'
_symmetry_space_group_name_H-M 'P 4/m m m'
_cell_angle_alpha 90
_cell_angle_beta 90
_cell_angle_gamma 90
_cell_formula_units_Z 1
_cell_length_a 3.8316
_cell_length_b 3.8316
_cell_length_c 15.5926
_cell_volume 228.9
_refine_ls_R_factor_all 0.084
_cod_database_code 1001515

loop_
_symmetry_equiv_pos_as_xyz
x,y,z
-x,-y,z
-x,y,z
x,-y,z
-y,x,z
y,-x,z
y,x,z
-y,-x,z
-x,-y,-z
x,y,-z
x,-y,-z
-x,y,-z
y,-x,-z
-y,x,-z
-y,-x,-z
y,x,-z

loop_
_atom_site_label
_atom_site_type_symbol
_atom_site_symmetry_multiplicity
_atom_site_Wyckoff_symbol
_atom_site_fract_x
_atom_site_fract_y
_atom_site_fract_z
_atom_site_occupancy
_atom_site_attached_hydrogens
_atom_site_calc_flag
Tl1 Tl3+ 4 l 0.084(3) 0. 0. 0.25 0 d
Cu1 Cu2+ 1 b 0. 0. 0.5 1. 0 d
Cu2 Cu2+ 2 g 0. 0. 0.2892(3) 1. 0 d
Ba1 Ba2+ 2 h 0.5 0.5 0.1698(2) 0.5 0 d
Sr1 Sr2+ 2 h 0.5 0.5 0.1698(2) 0.5 0 d
Ca1 Ca2+ 2 h 0.5 0.5 0.3939(5) 1. 0 d
O1 O2- 2 e 0.5 0. 0.5 1. 0 d
O2 O2- 4 i 0.5 0. 0.302(1) 1. 0 d
O3 O2- 2 g 0. 0. 0.126(1) 1. 0 d
O4 O2- 1 c 0.5 0.5 0. 1. 0 d

loop_
_atom_type_symbol
_atom_type_oxidation_number
Tl3+ 3.000
Cu2+ 2.333
Ba2+ 2.000
Sr2+ 2.000
Ca2+ 2.000
O2- -2.000
